data_1540648
loop_
_publ_author_name
'Kotyk, Christopher M.'
'Fieser, Megan E.'
'Palumbo, Chad T.'
'Ziller, Joseph W.'
'Darago, Lucy E.'
'Long, Jeffrey R.'
'Furche, Filipp'
'Evans, William J.'

_publ_section_title
;
 Isolation of +2 rare earth metal ions with three anionic carbocyclic
 rings: bimetallic bis(cyclopentadienyl) reduced arene complexes of
 La2+and Ce2+are four electron reductants
;
_journal_issue 12
_journal_name_full 'Chem. Sci.'
_journal_page_first 7267
_journal_paper_doi 10.1039/C5SC02486B
_journal_volume 6
_journal_year 2015
_chemical_formula_sum 'C81 H141 K2 La2 N4 O13 Si4'
_chemical_formula_weight 1847.35
_space_group_crystal_system orthorhombic
_space_group_IT_number 56
_space_group_name_Hall '-P 2ab 2ac'
_space_group_name_H-M_alt 'P c c n'
_symmetry_space_group_name_Hall '-P 2ab 2ac'
_symmetry_space_group_name_H-M 'P c c n'
_atom_sites_solution_hydrogens geom
_atom_sites_solution_primary direct
_atom_sites_solution_secondary difmap
_audit_creation_method SHELXL-2014/7
_audit_update_record
;
2015-06-30 deposited with the CCDC.
2015-09-21 downloaded from the CCDC.
;
_cell_angle_alpha 90
_cell_angle_beta 90
_cell_angle_gamma 90
_cell_formula_units_Z 8
_cell_length_a 20.3261(11)
_cell_length_b 54.668(3)
_cell_length_c 16.5827(9)
_cell_measurement_reflns_used 9461
_cell_measurement_temperature 88(2)
_cell_measurement_theta_max 28.20
_cell_measurement_theta_min 2.38
_cell_volume 18426.5(17)
_computing_cell_refinement 'Bruker SAINT 8.34a, 2013'
_computing_data_collection 'Bruker APEX2 2014.9-0, 2014'
_computing_data_reduction 'Bruker SAINT 8.34a, 2013'
_computing_molecular_graphics 'Bruker SHELXTL'
_computing_publication_material 'Bruker SHELXTL'
_computing_structure_refinement 'SHELXL-2014/7 (Sheldrick, 2014)'
_computing_structure_solution 'Bruker SHELXTL 2013/1'
_diffrn_ambient_temperature 88(2)
_diffrn_measured_fraction_theta_full 1.000
_diffrn_measured_fraction_theta_max 1.000
_diffrn_measurement_device_type 'Bruker SMART APEX II CCD'
_diffrn_measurement_method '\f and \w scans'
_diffrn_radiation_type MoK\a
_diffrn_radiation_wavelength 0.71073
_diffrn_reflns_av_R_equivalents 0.0505
_diffrn_reflns_av_unetI/netI 0.0253
_diffrn_reflns_laue_measured_fraction_full 1.000
_diffrn_reflns_laue_measured_fraction_max 1.000
_diffrn_reflns_limit_h_max 25
_diffrn_reflns_limit_h_min -25
_diffrn_reflns_limit_k_max 68
_diffrn_reflns_limit_k_min -68
_diffrn_reflns_limit_l_max 20
_diffrn_reflns_limit_l_min -20
_diffrn_reflns_number 194473
_diffrn_reflns_point_group_measured_fraction_full 1.000
_diffrn_reflns_point_group_measured_fraction_max 1.000
_diffrn_reflns_theta_full 25.500
_diffrn_reflns_theta_max 26.372
_diffrn_reflns_theta_min 1.069
_diffrn_source 'fine-focus sealed tube'
_exptl_absorpt_coefficient_mu 1.114
_exptl_absorpt_correction_T_max 0.7457
_exptl_absorpt_correction_T_min 0.6462
_exptl_absorpt_correction_type multi-scan
_exptl_absorpt_process_details 'Bruker SADABS 2014/5'
_exptl_crystal_colour purple
_exptl_crystal_density_diffrn 1.332
_exptl_crystal_density_meas ?
_exptl_crystal_density_method not_measured
_exptl_crystal_description prism
_exptl_crystal_F_000 7736
_exptl_crystal_size_max 0.299
_exptl_crystal_size_mid 0.175
_exptl_crystal_size_min 0.077
_refine_diff_density_max 2.510
_refine_diff_density_min -1.474
_refine_diff_density_rms 0.116
_refine_ls_extinction_method none
_refine_ls_goodness_of_fit_ref 1.211
_refine_ls_hydrogen_treatment constr
_refine_ls_matrix_type full
_refine_ls_number_parameters 933
_refine_ls_number_reflns 18865
_refine_ls_number_restraints 0
_refine_ls_restrained_S_all 1.211
_refine_ls_R_factor_all 0.0650
_refine_ls_R_factor_gt 0.0553
_refine_ls_shift/su_max 0.002
_refine_ls_shift/su_mean 0.000
_refine_ls_structure_factor_coef Fsqd
_refine_ls_weighting_details 'w=1/[\s^2^(Fo^2^)+(0.0335P)^2^+105.8975P] where P=(Fo^2^+2Fc^2^)/3'
_refine_ls_weighting_scheme calc
_refine_ls_wR_factor_gt 0.1258
_refine_ls_wR_factor_ref 0.1305
_reflns_Friedel_coverage 0.000
_reflns_number_gt 16255
_reflns_number_total 18865
_reflns_threshold_expression 'I > 2\s(I)'
_cod_data_source_file c5sc02486b2.cif
_cod_data_source_block cmk26
_cod_depositor_comments
;
The following automatic conversions were performed:

'_exptl_crystal_density_meas' value 'not_measured' was changed to '?'
- the value is perceived as not measured.

Automatic conversion script
Id: cif_fix_values 4268 2015-11-12 08:31:59Z antanas 
;
_cod_database_code 1540648
_shelx_shelxl_version_number 2014/7
_shelx_space_group_comment
; 
The symmetry employed for this shelxl refinement is uniquely defined 
by the following loop, which should always be used as a source of 
symmetry information in preference to the above space-group names. 
They are only intended as comments. 
;
_shelx_estimated_absorpt_t_min 0.732
_shelx_estimated_absorpt_t_max 0.919

loop_
_space_group_symop_operation_xyz
'x, y, z'
'-x+1/2, -y+1/2, z'
'-x, y+1/2, -z+1/2'
'x+1/2, -y, -z+1/2'
'-x, -y, -z'
'x-1/2, y-1/2, -z'
'x, -y-1/2, z-1/2'
'-x-1/2, y, z-1/2'

loop_
_atom_site_label
_atom_site_type_symbol
_atom_site_fract_x
_atom_site_fract_y
_atom_site_fract_z
_atom_site_U_iso_or_equiv
_atom_site_adp_type
_atom_site_occupancy
_atom_site_site_symmetry_order
_atom_site_calc_flag
_atom_site_refinement_flags_posn
_atom_site_refinement_flags_adp
_atom_site_refinement_flags_occupancy
La1 La 0.42603(2) 0.62084(2) 0.70455(2) 0.01471(7) Uani 1 1 d . . .
La2 La 0.57961(2) 0.62222(2) 0.50491(2) 0.01405(7) Uani 1 1 d . . .
Si1 Si 0.24902(7) 0.59951(3) 0.59677(9) 0.0298(3) Uani 1 1 d . . .
Si2 Si 0.51262(7) 0.63836(3) 0.92343(8) 0.0214(3) Uani 1 1 d . . .
Si3 Si 0.48741(7) 0.64626(2) 0.29297(8) 0.0209(3) Uani 1 1 d . . .
Si4 Si 0.75224(6) 0.59311(2) 0.61508(8) 0.0175(3) Uani 1 1 d . . .
C1 C 0.3620(2) 0.57384(9) 0.6727(3) 0.0213(10) Uani 1 1 d . . .
H1A H 0.3717 0.5631 0.6254 0.026 Uiso 1 1 calc R U .
C2 C 0.3885(2) 0.57069(9) 0.7505(3) 0.0215(10) Uani 1 1 d . . .
H2A H 0.4198 0.5575 0.7667 0.026 Uiso 1 1 calc R U .
C3 C 0.3515(2) 0.58531(9) 0.8043(3) 0.0213(10) Uani 1 1 d . . .
H3A H 0.3531 0.5842 0.8645 0.026 Uiso 1 1 calc R U .
C4 C 0.3030(2) 0.59739(9) 0.7595(3) 0.0221(10) Uani 1 1 d . . .
H4A H 0.2648 0.6063 0.7834 0.026 Uiso 1 1 calc R U .
C5 C 0.3083(2) 0.59057(9) 0.6772(3) 0.0204(10) Uani 1 1 d . . .
C6 C 0.1979(4) 0.57377(15) 0.5640(5) 0.066(2) Uiso 1 1 d . . .
H6A H 0.1722 0.5677 0.6098 0.099 Uiso 1 1 calc R U .
H6B H 0.2262 0.5606 0.5434 0.099 Uiso 1 1 calc R U .
H6C H 0.1680 0.5792 0.5212 0.099 Uiso 1 1 calc R U .
C7 C 0.1893(3) 0.62285(12) 0.6403(4) 0.0448(15) Uani 1 1 d . . .
H7A H 0.2141 0.6364 0.6642 0.067 Uiso 1 1 calc R U .
H7B H 0.1623 0.6151 0.6819 0.067 Uiso 1 1 calc R U .
H7C H 0.1609 0.6291 0.5972 0.067 Uiso 1 1 calc R U .
C8 C 0.2865(3) 0.61349(13) 0.5048(4) 0.0439(16) Uani 1 1 d . . .
H8A H 0.3159 0.6269 0.5208 0.066 Uiso 1 1 calc R U .
H8B H 0.2516 0.6199 0.4700 0.066 Uiso 1 1 calc R U .
H8C H 0.3116 0.6010 0.4755 0.066 Uiso 1 1 calc R U .
C9 C 0.3809(2) 0.64426(8) 0.8545(3) 0.0201(10) Uani 1 1 d . . .
H9A H 0.3583 0.6355 0.8997 0.024 Uiso 1 1 calc R U .
C10 C 0.3482(2) 0.65743(9) 0.7935(3) 0.0243(10) Uani 1 1 d . . .
H10A H 0.2995 0.6597 0.7892 0.029 Uiso 1 1 calc R U .
C11 C 0.3959(3) 0.67142(9) 0.7520(3) 0.0230(10) Uani 1 1 d . . .
H11A H 0.3861 0.6851 0.7139 0.028 Uiso 1 1 calc R U .
C12 C 0.4578(2) 0.66671(8) 0.7872(3) 0.0201(10) Uani 1 1 d . . .
H12A H 0.4984 0.6766 0.7776 0.024 Uiso 1 1 calc R U .
C13 C 0.4492(2) 0.64948(8) 0.8521(3) 0.0203(10) Uani 1 1 d . . .
C14 C 0.5309(4) 0.66212(12) 1.0015(4) 0.0474(17) Uani 1 1 d . . .
H14A H 0.5644 0.6559 1.0387 0.071 Uiso 1 1 calc R U .
H14B H 0.4907 0.6659 1.0315 0.071 Uiso 1 1 calc R U .
H14C H 0.5473 0.6770 0.9751 0.071 Uiso 1 1 calc R U .
C15 C 0.4814(3) 0.61019(11) 0.9766(3) 0.0344(13) Uani 1 1 d . . .
H15A H 0.5123 0.6056 1.0194 0.052 Uiso 1 1 calc R U .
H15B H 0.4774 0.5967 0.9379 0.052 Uiso 1 1 calc R U .
H15C H 0.4382 0.6136 1.0004 0.052 Uiso 1 1 calc R U .
C16 C 0.5918(3) 0.63066(10) 0.8717(3) 0.0305(12) Uiso 1 1 d . . .
H16A H 0.6240 0.6251 0.9118 0.046 Uiso 1 1 calc R U .
H16B H 0.6088 0.6452 0.8441 0.046 Uiso 1 1 calc R U .
H16C H 0.5842 0.6176 0.8323 0.046 Uiso 1 1 calc R U .
C17 C 0.6218(2) 0.64774(9) 0.3576(3) 0.0216(10) Uani 1 1 d . . .
H17A H 0.6419 0.6396 0.3094 0.026 Uiso 1 1 calc R U .
C18 C 0.6574(2) 0.65930(9) 0.4192(3) 0.0248(11) Uani 1 1 d . . .
H18A H 0.7064 0.6607 0.4213 0.030 Uiso 1 1 calc R U .
C19 C 0.6129(2) 0.67328(9) 0.4665(3) 0.0225(10) Uani 1 1 d . . .
H19A H 0.6256 0.6861 0.5066 0.027 Uiso 1 1 calc R U .
C20 C 0.5499(2) 0.67020(8) 0.4330(3) 0.0194(10) Uani 1 1 d . . .
H20A H 0.5107 0.6804 0.4472 0.023 Uiso 1 1 calc R U .
C21 C 0.5535(2) 0.65439(8) 0.3648(3) 0.0186(9) Uani 1 1 d . . .
C22 C 0.5198(3) 0.62334(10) 0.2202(3) 0.0306(12) Uani 1 1 d . . .
H22A H 0.5568 0.6304 0.1903 0.046 Uiso 1 1 calc R U .
H22B H 0.4849 0.6187 0.1823 0.046 Uiso 1 1 calc R U .
H22C H 0.5348 0.6088 0.2495 0.046 Uiso 1 1 calc R U .
C23 C 0.4116(2) 0.63401(10) 0.3417(3) 0.0290(12) Uani 1 1 d . . .
H23A H 0.3904 0.6470 0.3732 0.044 Uiso 1 1 calc R U .
H23B H 0.4233 0.6204 0.3775 0.044 Uiso 1 1 calc R U .
H23C H 0.3811 0.6282 0.3001 0.044 Uiso 1 1 calc R U .
C24 C 0.4610(3) 0.67348(10) 0.2311(3) 0.0326(13) Uani 1 1 d . . .
H24A H 0.4503 0.6871 0.2671 0.049 Uiso 1 1 calc R U .
H24B H 0.4222 0.6692 0.1991 0.049 Uiso 1 1 calc R U .
H24C H 0.4969 0.6783 0.1950 0.049 Uiso 1 1 calc R U .
C25 C 0.6390(2) 0.57364(8) 0.5266(3) 0.0155(9) Uani 1 1 d . . .
H25A H 0.6265 0.5618 0.5701 0.019 Uiso 1 1 calc R U .
C26 C 0.6138(2) 0.57311(8) 0.4474(3) 0.0176(9) Uani 1 1 d . . .
H26A H 0.5816 0.5608 0.4265 0.021 Uiso 1 1 calc R U .
C27 C 0.6537(2) 0.58827(8) 0.3989(3) 0.0177(9) Uani 1 1 d . . .
H27A H 0.6535 0.5886 0.3386 0.021 Uiso 1 1 calc R U .
C28 C 0.7037(2) 0.59812(8) 0.4485(3) 0.0165(9) Uani 1 1 d . . .
H28A H 0.7436 0.6070 0.4285 0.020 Uiso 1 1 calc R U .
C29 C 0.6953(2) 0.58916(8) 0.5291(3) 0.0152(9) Uani 1 1 d . . .
C30 C 0.8326(3) 0.60450(12) 0.5750(4) 0.0363(13) Uani 1 1 d . . .
H30A H 0.8660 0.6037 0.6175 0.054 Uiso 1 1 calc R U .
H30B H 0.8276 0.6215 0.5571 0.054 Uiso 1 1 calc R U .
H30C H 0.8462 0.5943 0.5293 0.054 Uiso 1 1 calc R U .
C31 C 0.7658(2) 0.56265(9) 0.6656(3) 0.0232(10) Uani 1 1 d . . .
H31A H 0.7231 0.5554 0.6794 0.035 Uiso 1 1 calc R U .
H31B H 0.7916 0.5650 0.7149 0.035 Uiso 1 1 calc R U .
H31C H 0.7895 0.5517 0.6289 0.035 Uiso 1 1 calc R U .
C32 C 0.7249(3) 0.61414(10) 0.6971(3) 0.0310(12) Uani 1 1 d . . .
H32A H 0.6890 0.6065 0.7274 0.047 Uiso 1 1 calc R U .
H32B H 0.7095 0.6295 0.6734 0.047 Uiso 1 1 calc R U .
H32C H 0.7619 0.6174 0.7334 0.047 Uiso 1 1 calc R U .
C33 C 0.4599(2) 0.60889(9) 0.5476(3) 0.0175(9) Uani 1 1 d . . .
H33 H 0.4360 0.6005 0.5069 0.021 Uiso 1 1 calc R U .
C34 C 0.4547(2) 0.63532(9) 0.5569(3) 0.0187(9) Uani 1 1 d . . .
H34 H 0.4204 0.6442 0.5311 0.022 Uiso 1 1 calc R U .
C35 C 0.5030(2) 0.64771(8) 0.6063(3) 0.0183(9) Uani 1 1 d . . .
H35 H 0.5032 0.6651 0.6073 0.022 Uiso 1 1 calc R U .
C36 C 0.5509(2) 0.63468(8) 0.6544(3) 0.0185(9) Uani 1 1 d . . .
H36 H 0.5849 0.6432 0.6818 0.022 Uiso 1 1 calc R U .
C37 C 0.5459(2) 0.60811(8) 0.6597(3) 0.0166(9) Uani 1 1 d . . .
H37 H 0.5700 0.5992 0.6990 0.020 Uiso 1 1 calc R U .
C38 C 0.5029(2) 0.59571(8) 0.6027(3) 0.0161(9) Uani 1 1 d . . .
H38 H 0.5028 0.5783 0.6014 0.019 Uiso 1 1 calc R U .
K1 K 0.10647(5) 0.51292(2) 0.65199(6) 0.01566(19) Uani 1 1 d . . .
K2 K 0.7500 0.7500 0.19463(9) 0.0211(3) Uani 1 2 d S T P
K3 K 0.2500 0.7500 1.01046(8) 0.0185(3) Uani 1 2 d S T P
O1 O 0.01137(16) 0.48385(6) 0.7313(2) 0.0219(7) Uani 1 1 d . . .
O2 O 0.13520(17) 0.46383(6) 0.6890(2) 0.0239(7) Uani 1 1 d . . .
O3 O 0.02469(17) 0.53862(6) 0.5437(2) 0.0260(8) Uani 1 1 d . . .
O4 O 0.12855(18) 0.51068(6) 0.4807(2) 0.0243(7) Uani 1 1 d . . .
O5 O 0.11229(16) 0.54673(6) 0.7844(2) 0.0247(8) Uani 1 1 d . . .
O6 O 0.22515(16) 0.52791(6) 0.7089(2) 0.0257(8) Uani 1 1 d . . .
O7 O 0.66589(19) 0.78063(7) 0.2886(2) 0.0336(9) Uani 1 1 d . . .
O8 O 0.63020(18) 0.73220(7) 0.2589(2) 0.0302(8) Uani 1 1 d . . .
O9 O 0.7469(3) 0.77597(8) 0.0478(2) 0.0479(12) Uani 1 1 d . . .
O10 O 0.33919(18) 0.77694(6) 0.9134(2) 0.0295(8) Uani 1 1 d . . .
O11 O 0.36572(18) 0.72815(6) 0.9493(2) 0.0258(8) Uani 1 1 d . . .
O12 O 0.2618(2) 0.77519(8) 1.1591(2) 0.0406(10) Uani 1 1 d . . .
N1 N -0.01624(19) 0.53743(7) 0.7132(3) 0.0222(9) Uani 1 1 d . . .
N2 N 0.22817(19) 0.48791(7) 0.5881(2) 0.0220(9) Uani 1 1 d . . .
N3 N 0.7739(2) 0.80345(8) 0.1952(3) 0.0337(11) Uani 1 1 d . . .
N4 N 0.2402(2) 0.80324(8) 1.0102(3) 0.0318(11) Uani 1 1 d . . .
C39 C -0.0638(2) 0.51781(10) 0.7309(4) 0.0301(12) Uani 1 1 d . . .
H39A H -0.0810 0.5112 0.6794 0.036 Uiso 1 1 calc R U .
H39B H -0.1013 0.5248 0.7611 0.036 Uiso 1 1 calc R U .
C40 C -0.0348(2) 0.49707(10) 0.7793(3) 0.0290(12) Uani 1 1 d . . .
H40A H -0.0125 0.5037 0.8277 0.035 Uiso 1 1 calc R U .
H40B H -0.0703 0.4859 0.7973 0.035 Uiso 1 1 calc R U .
C41 C 0.0445(3) 0.46586(10) 0.7788(3) 0.0262(11) Uani 1 1 d . . .
H41A H 0.0118 0.4560 0.8087 0.031 Uiso 1 1 calc R U .
H41B H 0.0735 0.4740 0.8185 0.031 Uiso 1 1 calc R U .
C42 C 0.0846(2) 0.44958(9) 0.7254(3) 0.0241(11) Uani 1 1 d . . .
H42A H 0.1043 0.4362 0.7576 0.029 Uiso 1 1 calc R U .
H42B H 0.0563 0.4422 0.6833 0.029 Uiso 1 1 calc R U .
C43 C 0.1762(3) 0.44973(9) 0.6369(3) 0.0278(11) Uani 1 1 d . . .
H43A H 0.1538 0.4470 0.5846 0.033 Uiso 1 1 calc R U .
H43B H 0.1855 0.4336 0.6615 0.033 Uiso 1 1 calc R U .
C44 C 0.2394(2) 0.46365(9) 0.6241(3) 0.0275(11) Uani 1 1 d . . .
H44A H 0.2620 0.4657 0.6766 0.033 Uiso 1 1 calc R U .
H44B H 0.2686 0.4540 0.5884 0.033 Uiso 1 1 calc R U .
C45 C -0.0412(3) 0.55413(10) 0.6512(3) 0.0293(12) Uani 1 1 d . . .
H45A H -0.0140 0.5692 0.6517 0.035 Uiso 1 1 calc R U .
H45B H -0.0867 0.5589 0.6656 0.035 Uiso 1 1 calc R U .
C46 C -0.0413(3) 0.54374(11) 0.5665(4) 0.0334(13) Uani 1 1 d . . .
H46A H -0.0679 0.5286 0.5648 0.040 Uiso 1 1 calc R U .
H46B H -0.0610 0.5557 0.5286 0.040 Uiso 1 1 calc R U .
C47 C 0.0292(3) 0.53268(10) 0.4601(3) 0.0311(12) Uani 1 1 d . . .
H47A H 0.0079 0.5456 0.4274 0.037 Uiso 1 1 calc R U .
H47B H 0.0065 0.5170 0.4494 0.037 Uiso 1 1 calc R U .
C48 C 0.1000(3) 0.53062(9) 0.4378(3) 0.0296(12) Uani 1 1 d . . .
H48A H 0.1043 0.5279 0.3790 0.035 Uiso 1 1 calc R U .
H48B H 0.1233 0.5460 0.4516 0.035 Uiso 1 1 calc R U .
C49 C 0.1949(3) 0.50645(10) 0.4557(3) 0.0295(12) Uani 1 1 d . . .
H49A H 0.2218 0.5211 0.4670 0.035 Uiso 1 1 calc R U .
H49B H 0.1961 0.5034 0.3969 0.035 Uiso 1 1 calc R U .
C50 C 0.2232(3) 0.48478(10) 0.4998(3) 0.0293(12) Uani 1 1 d . . .
H50A H 0.1954 0.4703 0.4885 0.035 Uiso 1 1 calc R U .
H50B H 0.2676 0.4814 0.4781 0.035 Uiso 1 1 calc R U .
C51 C -0.0038(2) 0.55170(9) 0.7868(3) 0.0257(11) Uani 1 1 d . . .
H51A H -0.0056 0.5406 0.8338 0.031 Uiso 1 1 calc R U .
H51B H -0.0393 0.5639 0.7932 0.031 Uiso 1 1 calc R U .
C52 C 0.0614(2) 0.56473(9) 0.7870(3) 0.0260(11) Uani 1 1 d . . .
H52A H 0.0647 0.5757 0.7395 0.031 Uiso 1 1 calc R U .
H52B H 0.0657 0.5748 0.8363 0.031 Uiso 1 1 calc R U .
C53 C 0.1752(3) 0.55785(11) 0.7937(4) 0.0369(14) Uani 1 1 d . . .
H53A H 0.1780 0.5661 0.8467 0.044 Uiso 1 1 calc R U .
H53B H 0.1821 0.5702 0.7510 0.044 Uiso 1 1 calc R U .
C54 C 0.2266(3) 0.53830(11) 0.7877(4) 0.0343(13) Uani 1 1 d . . .
H54A H 0.2706 0.5454 0.7984 0.041 Uiso 1 1 calc R U .
H54B H 0.2181 0.5254 0.8285 0.041 Uiso 1 1 calc R U .
C55 C 0.2816(2) 0.51310(10) 0.6953(3) 0.0279(11) Uani 1 1 d . . .
H55A H 0.2806 0.4988 0.7318 0.033 Uiso 1 1 calc R U .
H55B H 0.3219 0.5226 0.7072 0.033 Uiso 1 1 calc R U .
C56 C 0.2829(2) 0.50458(10) 0.6088(3) 0.0276(11) Uani 1 1 d . . .
H56A H 0.2810 0.5191 0.5730 0.033 Uiso 1 1 calc R U .
H56B H 0.3252 0.4961 0.5985 0.033 Uiso 1 1 calc R U .
C57 C 0.7371(3) 0.81466(10) 0.2620(4) 0.0429(15) Uani 1 1 d . . .
H57A H 0.7369 0.8326 0.2545 0.051 Uiso 1 1 calc R U .
H57B H 0.7603 0.8111 0.3132 0.051 Uiso 1 1 calc R U .
C58 C 0.6670(3) 0.80583(11) 0.2689(5) 0.0471(17) Uani 1 1 d . . .
H58A H 0.6439 0.8153 0.3113 0.057 Uiso 1 1 calc R U .
H58B H 0.6438 0.8085 0.2172 0.057 Uiso 1 1 calc R U .
C59 C 0.6008(3) 0.77195(12) 0.3020(5) 0.0486(17) Uani 1 1 d . . .
H59A H 0.5740 0.7746 0.2530 0.058 Uiso 1 1 calc R U .
H59B H 0.5805 0.7813 0.3467 0.058 Uiso 1 1 calc R U .
C60 C 0.6011(3) 0.74567(12) 0.3223(4) 0.0431(15) Uani 1 1 d . . .
H60A H 0.6262 0.7430 0.3727 0.052 Uiso 1 1 calc R U .
H60B H 0.5555 0.7400 0.3311 0.052 Uiso 1 1 calc R U .
C61 C 0.6248(3) 0.70653(10) 0.2744(4) 0.0392(14) Uani 1 1 d . . .
H61A H 0.5779 0.7020 0.2804 0.047 Uiso 1 1 calc R U .
H61B H 0.6478 0.7024 0.3253 0.047 Uiso 1 1 calc R U .
C62 C 0.7529(4) 0.81418(11) 0.1187(4) 0.0479(17) Uani 1 1 d . . .
H62A H 0.7702 0.8311 0.1150 0.058 Uiso 1 1 calc R U .
H62B H 0.7043 0.8151 0.1179 0.058 Uiso 1 1 calc R U .
C63 C 0.7757(4) 0.79992(12) 0.0457(4) 0.0509(18) Uani 1 1 d . . .
H63A H 0.7623 0.8085 -0.0042 0.061 Uiso 1 1 calc R U .
H63B H 0.8243 0.7986 0.0460 0.061 Uiso 1 1 calc R U .
C64 C 0.7664(5) 0.76226(14) -0.0195(4) 0.075(3) Uani 1 1 d . . .
H64A H 0.8147 0.7601 -0.0187 0.090 Uiso 1 1 calc R U .
H64B H 0.7546 0.7712 -0.0694 0.090 Uiso 1 1 calc R U .
C65 C 0.8452(3) 0.80742(11) 0.2057(4) 0.0435(16) Uani 1 1 d . . .
H65A H 0.8531 0.8251 0.2143 0.052 Uiso 1 1 calc R U .
H65B H 0.8679 0.8027 0.1552 0.052 Uiso 1 1 calc R U .
C66 C 0.2749(3) 0.81300(10) 0.9397(4) 0.0431(15) Uani 1 1 d . . .
H66A H 0.2782 0.8310 0.9452 0.052 Uiso 1 1 calc R U .
H66B H 0.2486 0.8095 0.8909 0.052 Uiso 1 1 calc R U .
C67 C 0.3434(3) 0.80266(10) 0.9281(5) 0.0463(16) Uani 1 1 d . . .
H67A H 0.3651 0.8108 0.8819 0.056 Uiso 1 1 calc R U .
H67B H 0.3702 0.8057 0.9769 0.056 Uiso 1 1 calc R U .
C68 C 0.4032(3) 0.76682(11) 0.9022(4) 0.0393(14) Uani 1 1 d . . .
H68A H 0.4297 0.7692 0.9518 0.047 Uiso 1 1 calc R U .
H68B H 0.4257 0.7753 0.8573 0.047 Uiso 1 1 calc R U .
C69 C 0.3978(3) 0.74008(10) 0.8838(4) 0.0339(13) Uani 1 1 d . . .
H69A H 0.3722 0.7377 0.8336 0.041 Uiso 1 1 calc R U .
H69B H 0.4422 0.7330 0.8758 0.041 Uiso 1 1 calc R U .
C70 C 0.3682(3) 0.70220(10) 0.9398(4) 0.0377(14) Uani 1 1 d . . .
H70A H 0.4145 0.6966 0.9409 0.045 Uiso 1 1 calc R U .
H70B H 0.3490 0.6976 0.8871 0.045 Uiso 1 1 calc R U .
C71 C 0.2699(3) 0.81252(11) 1.0849(4) 0.0442(16) Uani 1 1 d . . .
H71A H 0.2615 0.8303 1.0883 0.053 Uiso 1 1 calc R U .
H71B H 0.3181 0.8102 1.0817 0.053 Uiso 1 1 calc R U .
C72 C 0.2457(3) 0.80086(11) 1.1601(4) 0.0449(16) Uani 1 1 d . . .
H72A H 0.2664 0.8088 1.2074 0.054 Uiso 1 1 calc R U .
H72B H 0.1975 0.8030 1.1643 0.054 Uiso 1 1 calc R U .
C73 C 0.2382(4) 0.76317(14) 1.2285(4) 0.056(2) Uani 1 1 d . . .
H73A H 0.1895 0.7636 1.2291 0.068 Uiso 1 1 calc R U .
H73B H 0.2544 0.7716 1.2774 0.068 Uiso 1 1 calc R U .
C74 C 0.1699(3) 0.80987(10) 1.0071(4) 0.0378(14) Uani 1 1 d . . .
H74A H 0.1663 0.8278 1.0010 0.045 Uiso 1 1 calc R U .
H74B H 0.1492 0.8054 1.0591 0.045 Uiso 1 1 calc R U .
C75 C -0.0600(3) 0.48824(11) 1.0066(3) 0.0340(13) Uani 1 1 d . . .
H75 H -0.1014 0.4803 1.0108 0.041 Uiso 1 1 calc R U .
C76 C -0.0034(3) 0.47459(10) 0.9977(3) 0.0331(13) Uani 1 1 d . . .
H76 H -0.0055 0.4572 0.9965 0.040 Uiso 1 1 calc R U .
C77 C 0.0569(3) 0.48646(10) 0.9906(3) 0.0320(12) Uani 1 1 d . . .
H77 H 0.0960 0.4772 0.9838 0.038 Uiso 1 1 calc R U .
O13 O 0.5370(4) 0.74550(15) 1.0324(5) 0.104(2) Uiso 1 1 d . . .
C78 C 0.5410(5) 0.77012(18) 1.0663(6) 0.083(3) Uiso 1 1 d . . .
H78A H 0.5433 0.7824 1.0223 0.100 Uiso 1 1 calc R U .
H78B H 0.5811 0.7717 1.0997 0.100 Uiso 1 1 calc R U .
C79 C 0.4807(6) 0.7745(2) 1.1171(7) 0.097(3) Uiso 1 1 d . . .
H79A H 0.4461 0.7832 1.0863 0.117 Uiso 1 1 calc R U .
H79B H 0.4914 0.7840 1.1663 0.117 Uiso 1 1 calc R U .
C80 C 0.4580(6) 0.7463(2) 1.1395(7) 0.105(4) Uiso 1 1 d . . .
H80A H 0.4645 0.7429 1.1976 0.126 Uiso 1 1 calc R U .
H80B H 0.4112 0.7435 1.1257 0.126 Uiso 1 1 calc R U .
C81 C 0.5006(4) 0.73117(16) 1.0907(5) 0.067(2) Uiso 1 1 d . . .
H81A H 0.4738 0.7188 1.0619 0.081 Uiso 1 1 calc R U .
H81B H 0.5319 0.7224 1.1261 0.081 Uiso 1 1 calc R U .

loop_
_atom_site_aniso_label
_atom_site_aniso_U_11
_atom_site_aniso_U_22
_atom_site_aniso_U_33
_atom_site_aniso_U_23
_atom_site_aniso_U_13
_atom_site_aniso_U_12
La1 0.01590(12) 0.01695(13) 0.01128(13) 0.00089(10) 0.00112(9) 0.00203(10)
La2 0.01552(12) 0.01408(12) 0.01256(13) 0.00109(10) 0.00186(9) 0.00180(10)
Si1 0.0245(7) 0.0422(9) 0.0227(7) 0.0072(6) -0.0093(6) -0.0049(7)
Si2 0.0257(7) 0.0248(7) 0.0137(6) -0.0024(5) -0.0007(5) 0.0029(5)
Si3 0.0289(7) 0.0192(6) 0.0145(6) 0.0018(5) 0.0017(5) 0.0016(5)
Si4 0.0147(6) 0.0200(6) 0.0178(6) -0.0009(5) -0.0024(5) -0.0013(5)
C1 0.020(2) 0.024(2) 0.020(2) -0.0023(19) 0.0022(19) -0.0045(19)
C2 0.017(2) 0.021(2) 0.026(3) 0.004(2) 0.0006(19) -0.0019(19)
C3 0.023(2) 0.031(3) 0.010(2) 0.0042(19) 0.0008(18) -0.007(2)
C4 0.016(2) 0.025(2) 0.025(3) -0.001(2) 0.0050(19) -0.0007(19)
C5 0.018(2) 0.028(3) 0.015(2) 0.0012(19) -0.0012(18) -0.0029(19)
C7 0.038(3) 0.049(4) 0.047(4) 0.008(3) 0.004(3) 0.011(3)
C8 0.030(3) 0.069(4) 0.032(3) 0.008(3) -0.005(3) 0.015(3)
C9 0.026(2) 0.018(2) 0.017(2) -0.0006(18) 0.0066(19) 0.0040(19)
C10 0.021(2) 0.028(3) 0.024(3) -0.005(2) 0.001(2) 0.006(2)
C11 0.032(3) 0.015(2) 0.023(2) 0.0013(19) 0.002(2) 0.007(2)
C12 0.025(2) 0.016(2) 0.019(2) 0.0008(18) 0.0029(19) 0.0003(18)
C13 0.026(2) 0.018(2) 0.017(2) -0.0058(19) 0.0001(19) 0.0050(19)
C14 0.067(4) 0.041(4) 0.035(3) -0.011(3) -0.018(3) 0.010(3)
C15 0.031(3) 0.044(3) 0.028(3) 0.016(3) -0.003(2) 0.002(3)
C17 0.026(2) 0.021(2) 0.018(2) 0.0058(19) 0.009(2) 0.0001(19)
C18 0.021(2) 0.021(2) 0.032(3) 0.008(2) 0.005(2) -0.0027(19)
C19 0.030(3) 0.015(2) 0.022(2) 0.0014(19) 0.000(2) -0.0018(19)
C20 0.025(2) 0.015(2) 0.018(2) 0.0058(18) 0.0047(19) 0.0015(18)
C21 0.026(2) 0.016(2) 0.014(2) 0.0026(17) 0.0045(19) 0.0025(18)
C22 0.041(3) 0.028(3) 0.022(3) -0.008(2) 0.006(2) -0.001(2)
C23 0.023(3) 0.034(3) 0.030(3) 0.014(2) -0.006(2) -0.001(2)
C24 0.049(3) 0.027(3) 0.021(3) 0.006(2) -0.001(2) 0.003(3)
C25 0.017(2) 0.012(2) 0.017(2) 0.0000(17) 0.0001(17) 0.0011(17)
C26 0.018(2) 0.016(2) 0.018(2) -0.0042(18) -0.0042(18) 0.0031(18)
C27 0.022(2) 0.020(2) 0.012(2) -0.0039(17) -0.0010(18) 0.0041(18)
C28 0.016(2) 0.016(2) 0.017(2) 0.0019(17) 0.0034(18) 0.0033(17)
C29 0.015(2) 0.015(2) 0.016(2) -0.0014(17) -0.0003(17) 0.0027(17)
C30 0.026(3) 0.053(4) 0.031(3) 0.009(3) -0.005(2) -0.010(3)
C31 0.028(3) 0.024(2) 0.018(2) 0.0031(19) -0.003(2) 0.006(2)
C32 0.036(3) 0.026(3) 0.031(3) -0.014(2) -0.012(2) 0.003(2)
C33 0.020(2) 0.022(2) 0.010(2) 0.0000(18) 0.0009(17) 0.0005(18)
C34 0.019(2) 0.022(2) 0.014(2) 0.0030(18) 0.0017(18) 0.0053(19)
C35 0.024(2) 0.016(2) 0.015(2) -0.0011(18) 0.0054(18) 0.0045(18)
C36 0.019(2) 0.018(2) 0.018(2) 0.0016(18) 0.0014(18) -0.0011(18)
C37 0.020(2) 0.018(2) 0.012(2) 0.0080(17) 0.0005(18) 0.0021(18)
C38 0.018(2) 0.017(2) 0.013(2) -0.0005(17) 0.0003(17) 0.0011(17)
K1 0.0146(4) 0.0171(5) 0.0152(5) 0.0005(4) 0.0000(4) 0.0006(4)
K2 0.0267(7) 0.0172(7) 0.0194(7) 0.000 0.000 0.0001(6)
K3 0.0257(7) 0.0153(6) 0.0146(6) 0.000 0.000 0.0027(5)
O1 0.0195(17) 0.0245(17) 0.0219(18) 0.0035(14) 0.0031(14) 0.0012(14)
O2 0.0232(17) 0.0183(17) 0.0303(19) 0.0042(14) 0.0073(15) 0.0006(14)
O3 0.0291(19) 0.0248(18) 0.0241(19) -0.0031(15) -0.0095(15) 0.0081(15)
O4 0.0331(19) 0.0242(18) 0.0157(17) 0.0060(14) 0.0028(14) 0.0008(15)
O5 0.0213(17) 0.0218(17) 0.031(2) -0.0054(15) -0.0041(15) 0.0008(14)
O6 0.0177(16) 0.0254(18) 0.034(2) -0.0054(16) -0.0029(15) 0.0020(14)
O7 0.037(2) 0.0230(19) 0.041(2) -0.0035(17) -0.0003(18) 0.0059(16)
O8 0.033(2) 0.0278(19) 0.030(2) -0.0022(16) 0.0110(16) -0.0017(16)
O9 0.076(3) 0.045(2) 0.023(2) 0.0081(19) -0.008(2) -0.022(2)
O10 0.035(2) 0.0176(17) 0.036(2) 0.0047(16) 0.0061(17) -0.0019(15)
O11 0.035(2) 0.0172(17) 0.0252(19) 0.0013(14) 0.0119(16) 0.0017(15)
O12 0.044(2) 0.053(3) 0.025(2) -0.0129(19) -0.0081(18) 0.019(2)
N1 0.019(2) 0.020(2) 0.028(2) -0.0042(17) 0.0006(17) 0.0015(16)
N2 0.020(2) 0.024(2) 0.022(2) -0.0006(17) 0.0047(17) 0.0012(16)
N3 0.043(3) 0.022(2) 0.036(3) 0.002(2) -0.013(2) -0.004(2)
N4 0.034(3) 0.022(2) 0.040(3) -0.006(2) -0.012(2) 0.0046(19)
C39 0.015(2) 0.031(3) 0.045(3) -0.007(2) 0.005(2) 0.001(2)
C40 0.021(2) 0.030(3) 0.035(3) -0.002(2) 0.012(2) -0.004(2)
C41 0.025(3) 0.032(3) 0.022(3) 0.012(2) 0.001(2) -0.002(2)
C42 0.023(2) 0.019(2) 0.030(3) 0.008(2) -0.002(2) -0.0030(19)
C43 0.031(3) 0.018(2) 0.034(3) -0.001(2) 0.004(2) 0.007(2)
C44 0.024(3) 0.020(2) 0.038(3) -0.001(2) 0.005(2) 0.009(2)
C45 0.023(3) 0.025(3) 0.040(3) -0.006(2) -0.003(2) 0.008(2)
C46 0.032(3) 0.032(3) 0.037(3) -0.003(2) -0.015(2) 0.012(2)
C47 0.044(3) 0.025(3) 0.024(3) 0.001(2) -0.014(2) 0.003(2)
C48 0.053(3) 0.024(3) 0.013(2) 0.003(2) -0.006(2) 0.003(2)
C49 0.037(3) 0.033(3) 0.018(3) 0.000(2) 0.010(2) -0.006(2)
C50 0.029(3) 0.032(3) 0.027(3) -0.006(2) 0.012(2) 0.000(2)
C51 0.025(3) 0.027(3) 0.026(3) -0.005(2) 0.003(2) 0.005(2)
C52 0.027(3) 0.024(3) 0.027(3) -0.006(2) 0.001(2) 0.002(2)
C53 0.024(3) 0.035(3) 0.052(4) -0.021(3) -0.005(3) -0.002(2)
C54 0.023(3) 0.037(3) 0.043(3) -0.017(3) -0.015(2) 0.002(2)
C55 0.017(2) 0.027(3) 0.039(3) 0.001(2) -0.002(2) 0.003(2)
C56 0.017(2) 0.029(3) 0.038(3) 0.005(2) 0.009(2) 0.001(2)
C57 0.061(4) 0.021(3) 0.047(4) -0.004(3) -0.008(3) -0.001(3)
C58 0.050(4) 0.024(3) 0.068(5) -0.005(3) -0.005(3) 0.013(3)
C59 0.032(3) 0.048(4) 0.066(5) -0.019(3) 0.011(3) 0.009(3)
C60 0.042(3) 0.048(4) 0.039(3) -0.005(3) 0.013(3) -0.001(3)
C61 0.047(4) 0.031(3) 0.039(3) 0.006(3) 0.016(3) -0.010(3)
C62 0.069(4) 0.029(3) 0.045(4) 0.014(3) -0.019(3) -0.003(3)
C63 0.081(5) 0.041(4) 0.032(3) 0.021(3) -0.012(3) -0.016(3)
C64 0.142(9) 0.061(5) 0.022(3) 0.007(3) 0.002(4) -0.036(5)
C65 0.056(4) 0.025(3) 0.049(4) 0.005(3) -0.015(3) -0.016(3)
C66 0.062(4) 0.013(2) 0.055(4) 0.006(3) -0.002(3) 0.000(3)
C67 0.052(4) 0.021(3) 0.065(5) 0.006(3) 0.009(3) -0.008(3)
C68 0.033(3) 0.032(3) 0.053(4) 0.009(3) 0.013(3) -0.002(2)
C69 0.036(3) 0.029(3) 0.037(3) 0.004(2) 0.023(3) 0.002(2)
C70 0.044(3) 0.019(3) 0.050(4) 0.000(2) 0.023(3) 0.007(2)
C71 0.045(4) 0.032(3) 0.056(4) -0.026(3) -0.012(3) 0.002(3)
C72 0.042(3) 0.048(4) 0.045(4) -0.029(3) -0.014(3) 0.011(3)
C73 0.071(5) 0.077(5) 0.021(3) -0.005(3) -0.002(3) 0.035(4)
C74 0.043(3) 0.019(3) 0.052(4) -0.014(3) -0.018(3) 0.013(2)
C75 0.033(3) 0.040(3) 0.029(3) -0.004(2) -0.010(2) 0.004(2)
C76 0.047(3) 0.024(3) 0.028(3) -0.002(2) -0.013(3) 0.010(2)
C77 0.038(3) 0.033(3) 0.025(3) -0.010(2) -0.004(2) 0.015(2)

loop_
_atom_type_symbol
_atom_type_description
_atom_type_scat_dispersion_real
_atom_type_scat_dispersion_imag
_atom_type_scat_source
C C 0.0033 0.0016 'International Tables Vol C Tables 4.2.6.8 and 6.1.1.4'
H H 0.0000 0.0000 'International Tables Vol C Tables 4.2.6.8 and 6.1.1.4'
N N 0.0061 0.0033 'International Tables Vol C Tables 4.2.6.8 and 6.1.1.4'
O O 0.0106 0.0060 'International Tables Vol C Tables 4.2.6.8 and 6.1.1.4'
Si Si 0.0817 0.0704 'International Tables Vol C Tables 4.2.6.8 and 6.1.1.4'
K K 0.2009 0.2494 'International Tables Vol C Tables 4.2.6.8 and 6.1.1.4'
La La -0.2871 2.4523 'International Tables Vol C Tables 4.2.6.8 and 6.1.1.4'

loop_
_geom_angle_atom_site_label_1
_geom_angle_atom_site_label_2
_geom_angle_atom_site_label_3
_geom_angle
_geom_angle_site_symmetry_1
_geom_angle_site_symmetry_3
Cnt1 La1 Cnt2 111.5 . .
Cnt1 La1 Cnt5 125.1 . .
Cnt2 La1 Cnt5 123.4 . .
Cnt3 La1 Cnt4 112.6 . .
Cnt3 La1 Cnt5 123.0 . .
Cnt4 La1 Cnt5 124.5 . .
Cnt1 La1 C33 98.1 . .
Cnt1 La1 C34 121.8 . .
Cnt1 La1 C35 152.1 . .
Cnt1 La1 C36 146.5 . .
Cnt1 La1 C37 115.5 . .
Cnt1 La1 C38 95.1 . .
Cnt2 La1 C33 144.6 . .
Cnt2 La1 C35 113.5 . .
Cnt2 La1 C35 93.5 . .
Cnt2 La1 C36 97.0 . .
Cnt2 La1 C37 121.1 . .
Cnt2 La1 C38 151.2 . .
Cnt3 La2 C33 120.9 . .
Cnt3 La2 C34 96.7 . .
Cnt3 La2 C35 92.9 . .
Cnt3 La2 C36 113.0 . .
Cnt3 La2 C37 144.1 . .
Cnt3 La2 C38 151.0 . .
Cnt4 La2 C33 114.3 . .
Cnt4 La2 C34 145.3 . .
Cnt4 La2 C35 152.2 . .
Cnt4 La2 C36 122.2 . .
Cnt4 La2 C37 97.8 . .
Cnt4 La2 C38 94.2 . .
C34 La1 C37 67.29(14) . .
C34 La1 C38 55.95(14) . .
C37 La1 C38 31.74(14) . .
C34 La1 C35 31.50(14) . .
C37 La1 C35 55.77(13) . .
C38 La1 C35 63.90(13) . .
C34 La1 C33 31.13(14) . .
C37 La1 C33 56.21(14) . .
C38 La1 C33 30.90(13) . .
C35 La1 C33 54.29(14) . .
C34 La1 C36 55.84(14) . .
C37 La1 C36 31.10(13) . .
C38 La1 C36 54.40(14) . .
C35 La1 C36 30.61(13) . .
C33 La1 C36 63.61(14) . .
C34 La1 C1 101.16(14) . .
C37 La1 C1 97.35(14) . .
C38 La1 C1 72.26(14) . .
C35 La1 C1 128.85(14) . .
C33 La1 C1 74.56(14) . .
C36 La1 C1 126.24(14) . .
C34 La1 C12 97.40(14) . .
C37 La1 C12 98.88(14) . .
C38 La1 C12 127.26(14) . .
C35 La1 C12 71.83(13) . .
C33 La1 C12 125.92(13) . .
C36 La1 C12 72.89(14) . .
C1 La1 C12 158.97(13) . .
C34 La1 C11 90.72(14) . .
C37 La1 C11 121.04(14) . .
C38 La1 C11 140.59(14) . .
C35 La1 C11 76.71(14) . .
C33 La1 C11 121.69(14) . .
C36 La1 C11 90.84(14) . .
C1 La1 C11 141.36(14) . .
C12 La1 C11 27.79(14) . .
C34 La1 C13 125.23(14) . .
C37 La1 C13 103.10(14) . .
C38 La1 C13 134.71(13) . .
C35 La1 C13 96.86(14) . .
C33 La1 C13 150.09(14) . .
C36 La1 C13 87.58(14) . .
C1 La1 C13 133.48(14) . .
C12 La1 C13 28.41(13) . .
C11 La1 C13 46.39(13) . .
C34 La1 C9 136.26(14) . .
C37 La1 C9 129.82(14) . .
C38 La1 C9 159.60(13) . .
C35 La1 C9 117.05(13) . .
C33 La1 C9 166.83(13) . .
C36 La1 C9 114.83(14) . .
C1 La1 C9 113.30(13) . .
C12 La1 C9 45.68(13) . .
C11 La1 C9 45.55(13) . .
C13 La1 C9 27.90(13) . .
C34 La1 C5 101.81(14) . .
C37 La1 C5 123.93(14) . .
C38 La1 C5 95.06(13) . .
C35 La1 C5 133.25(14) . .
C33 La1 C5 85.67(13) . .
C36 La1 C5 148.19(13) . .
C1 La1 C5 28.10(13) . .
C12 La1 C5 137.07(14) . .
C11 La1 C5 113.62(14) . .
C13 La1 C5 123.88(13) . .
C9 La1 C5 96.96(13) . .
C34 La1 C10 112.30(14) . .
C37 La1 C10 144.63(14) . .
C38 La1 C10 167.60(14) . .
C35 La1 C10 104.14(14) . .
C33 La1 C10 139.80(14) . .
C36 La1 C10 117.14(14) . .
C1 La1 C10 116.59(14) . .
C12 La1 C10 45.80(14) . .
C11 La1 C10 27.78(14) . .
C13 La1 C10 46.26(13) . .
C9 La1 C10 27.68(13) . .
C5 La1 C10 91.29(14) . .
C34 La1 C2 125.18(14) . .
C37 La1 C2 93.82(13) . .
C38 La1 C2 80.61(14) . .
C35 La1 C2 144.50(14) . .
C33 La1 C2 95.04(14) . .
C36 La1 C2 124.59(13) . .
C1 La1 C2 27.75(13) . .
C12 La1 C2 137.12(13) . .
C11 La1 C2 138.78(14) . .
C13 La1 C2 108.76(14) . .
C9 La1 C2 96.05(13) . .
C5 La1 C2 46.08(13) . .
C10 La1 C2 111.31(14) . .
C34 La1 C4 127.11(14) . .
C37 La1 C4 138.89(14) . .
C38 La1 C4 117.73(14) . .
C35 La1 C4 156.18(14) . .
C33 La1 C4 113.45(14) . .
C36 La1 C4 169.93(13) . .
C1 La1 C4 45.48(13) . .
C12 La1 C4 114.42(14) . .
C11 La1 C4 98.58(14) . .
C13 La1 C4 96.31(14) . .
C9 La1 C4 70.37(14) . .
C5 La1 C4 27.86(13) . .
C10 La1 C4 71.68(14) . .
C2 La1 C4 45.34(13) . .
C34 La1 C3 145.74(14) . .
C37 La1 C3 117.10(14) . .
C38 La1 C3 108.26(14) . .
C35 La1 C3 172.07(14) . .
C33 La1 C3 119.76(14) . .
C36 La1 C3 144.30(13) . .
C1 La1 C3 45.54(13) . .
C12 La1 C3 114.32(13) . .
C11 La1 C3 111.10(14) . .
C13 La1 C3 88.07(13) . .
C9 La1 C3 69.78(13) . .
C5 La1 C3 45.84(13) . .
C10 La1 C3 83.76(14) . .
C2 La1 C3 27.68(13) . .
C4 La1 C3 27.35(13) . .
C36 La2 C33 67.35(14) . .
C36 La2 C38 56.04(14) . .
C33 La2 C38 31.76(13) . .
C36 La2 C35 31.54(14) . .
C33 La2 C35 55.91(14) . .
C38 La2 C35 64.09(14) . .
C36 La2 C37 31.22(13) . .
C33 La2 C37 56.31(14) . .
C38 La2 C37 30.98(13) . .
C35 La2 C37 54.50(13) . .
C36 La2 C34 55.89(14) . .
C33 La2 C34 31.09(14) . .
C38 La2 C34 54.43(13) . .
C35 La2 C34 30.71(14) . .
C37 La2 C34 63.73(13) . .
C36 La2 C26 126.51(13) . .
C33 La2 C26 93.03(14) . .
C38 La2 C26 80.76(13) . .
C35 La2 C26 144.79(14) . .
C37 La2 C26 96.04(13) . .
C34 La2 C26 123.62(14) . .
C36 La2 C18 113.31(15) . .
C33 La2 C18 144.81(14) . .
C38 La2 C18 168.68(14) . .
C35 La2 C18 104.91(14) . .
C37 La2 C18 140.78(14) . .
C34 La2 C18 117.68(14) . .
C26 La2 C18 110.30(14) . .
C36 La2 C25 102.07(13) . .
C33 La2 C25 95.52(13) . .
C38 La2 C25 71.08(13) . .
C35 La2 C25 129.11(13) . .
C37 La2 C25 74.69(13) . .
C34 La2 C25 124.79(13) . .
C26 La2 C25 27.81(12) . .
C18 La2 C25 117.52(13) . .
C36 La2 C19 90.53(14) . .
C33 La2 C19 122.18(14) . .
C38 La2 C19 141.17(14) . .
C35 La2 C19 77.08(14) . .
C37 La2 C19 121.50(14) . .
C34 La2 C19 91.89(14) . .
C26 La2 C19 138.05(14) . .
C18 La2 C19 27.96(14) . .
C25 La2 C19 142.14(13) . .
C36 La2 C17 136.30(14) . .
C33 La2 C17 128.56(14) . .
C38 La2 C17 158.44(14) . .
C35 La2 C17 116.35(14) . .
C37 La2 C17 167.21(14) . .
C34 La2 C17 113.73(13) . .
C26 La2 C17 95.44(13) . .
C18 La2 C17 27.59(14) . .
C25 La2 C17 114.24(13) . .
C19 La2 C17 45.81(14) . .
C36 La2 C20 96.03(14) . .
C33 La2 C20 99.53(14) . .
C38 La2 C20 127.46(13) . .
C35 La2 C20 70.85(13) . .
C37 La2 C20 124.99(13) . .
C34 La2 C20 73.03(13) . .
C26 La2 C20 137.10(13) . .
C18 La2 C20 45.54(13) . .
C25 La2 C20 159.88(13) . .
C19 La2 C20 27.63(14) . .
C17 La2 C20 45.65(13) . .
C36 La2 C21 123.00(13) . .
C33 La2 C21 102.08(14) . .
C38 La2 C21 133.81(13) . .
C35 La2 C21 94.55(13) . .
C37 La2 C21 148.11(13) . .
C34 La2 C21 85.78(13) . .
C26 La2 C21 109.31(13) . .
C18 La2 C21 46.14(14) . .
C25 La2 C21 134.93(13) . .
C19 La2 C21 46.21(13) . .
C17 La2 C21 28.25(13) . .
C20 La2 C21 27.94(13) . .
C36 La2 C27 146.21(13) . .
C33 La2 C27 117.05(14) . .
C38 La2 C27 108.43(13) . .
C35 La2 C27 172.36(14) . .
C37 La2 C27 120.06(13) . .
C34 La2 C27 144.07(13) . .
C26 La2 C27 27.67(13) . .
C18 La2 C27 82.63(14) . .
C25 La2 C27 45.49(13) . .
C19 La2 C27 110.39(13) . .
C17 La2 C27 69.91(13) . .
C20 La2 C27 114.94(13) . .
C21 La2 C27 89.87(13) . .
C36 La2 C29 101.75(13) . .
C33 La2 C29 121.47(13) . .
C38 La2 C29 92.85(13) . .
C35 La2 C29 133.29(13) . .
C37 La2 C29 84.36(13) . .
C34 La2 C29 146.41(13) . .
C26 La2 C29 45.96(12) . .
C18 La2 C29 93.38(13) . .
C25 La2 C29 27.79(12) . .
C19 La2 C29 114.92(13) . .
C17 La2 C29 99.71(13) . .
C20 La2 C29 138.91(13) . .
C21 La2 C29 127.20(13) . .
C27 La2 C29 45.80(12) . .
C36 La2 C28 126.39(13) . .
C33 La2 C28 137.68(13) . .
C38 La2 C28 116.22(13) . .
C35 La2 C28 155.92(14) . .
C37 La2 C28 112.05(13) . .
C34 La2 C28 168.76(13) . .
C26 La2 C28 45.30(13) . .
C18 La2 C28 72.50(13) . .
C25 La2 C28 45.19(12) . .
C19 La2 C28 98.97(13) . .
C17 La2 C28 72.76(13) . .
C20 La2 C28 115.99(13) . .
C21 La2 C28 99.63(12) . .
C27 La2 C28 27.44(12) . .
C29 La2 C28 27.70(12) . .
C6 Si1 C5 112.2(3) . .
C6 Si1 C8 107.6(4) . .
C5 Si1 C8 115.4(2) . .
C6 Si1 C7 105.4(4) . .
C5 Si1 C7 108.5(3) . .
C8 Si1 C7 107.1(3) . .
C13 Si2 C14 110.6(3) . .
C13 Si2 C16 112.3(2) . .
C14 Si2 C16 107.6(3) . .
C13 Si2 C15 109.4(2) . .
C14 Si2 C15 108.1(3) . .
C16 Si2 C15 108.7(3) . .
C21 Si3 C22 108.8(2) . .
C21 Si3 C23 114.0(2) . .
C22 Si3 C23 109.4(3) . .
C21 Si3 C24 111.5(2) . .
C22 Si3 C24 106.2(3) . .
C23 Si3 C24 106.5(3) . .
C29 Si4 C32 116.6(2) . .
C29 Si4 C30 108.1(2) . .
C32 Si4 C30 108.3(3) . .
C29 Si4 C31 109.3(2) . .
C32 Si4 C31 105.3(2) . .
C30 Si4 C31 109.0(3) . .
C2 C1 C5 108.8(4) . .
C2 C1 La1 76.8(3) . .
C5 C1 La1 76.6(3) . .
C1 C2 C3 107.8(4) . .
C1 C2 La1 75.4(3) . .
C3 C2 La1 77.0(3) . .
C4 C3 C2 107.8(4) . .
C4 C3 La1 75.8(3) . .
C2 C3 La1 75.3(3) . .
C3 C4 C5 109.5(4) . .
C3 C4 La1 76.9(3) . .
C5 C4 La1 75.7(3) . .
C4 C5 C1 106.1(4) . .
C4 C5 Si1 124.8(4) . .
C1 C5 Si1 128.8(4) . .
C4 C5 La1 76.4(3) . .
C1 C5 La1 75.3(3) . .
Si1 C5 La1 119.3(2) . .
C10 C9 C13 109.8(4) . .
C10 C9 La1 76.2(3) . .
C13 C9 La1 76.0(3) . .
C9 C10 C11 107.6(4) . .
C9 C10 La1 76.1(3) . .
C11 C10 La1 75.9(3) . .
C12 C11 C10 108.2(4) . .
C12 C11 La1 75.7(3) . .
C10 C11 La1 76.4(3) . .
C11 C12 C13 108.7(4) . .
C11 C12 La1 76.5(3) . .
C13 C12 La1 76.3(3) . .
C9 C13 C12 105.7(4) . .
C9 C13 Si2 126.7(4) . .
C12 C13 Si2 127.5(4) . .
C9 C13 La1 76.1(3) . .
C12 C13 La1 75.3(3) . .
Si2 C13 La1 117.9(2) . .
C18 C17 C21 108.8(4) . .
C18 C17 La2 76.0(3) . .
C21 C17 La2 76.7(3) . .
C17 C18 C19 108.5(4) . .
C17 C18 La2 76.4(3) . .
C19 C18 La2 76.2(3) . .
C20 C19 C18 107.3(4) . .
C20 C19 La2 76.3(3) . .
C18 C19 La2 75.8(3) . .
C19 C20 C21 109.8(4) . .
C19 C20 La2 76.1(3) . .
C21 C20 La2 76.7(3) . .
C20 C21 C17 105.6(4) . .
C20 C21 Si3 128.3(4) . .
C17 C21 Si3 125.9(4) . .
C20 C21 La2 75.3(3) . .
C17 C21 La2 75.1(3) . .
Si3 C21 La2 119.5(2) . .
C26 C25 C29 109.3(4) . .
C26 C25 La2 75.8(3) . .
C29 C25 La2 78.2(2) . .
C25 C26 C27 108.0(4) . .
C25 C26 La2 76.4(3) . .
C27 C26 La2 77.5(3) . .
C26 C27 C28 107.8(4) . .
C26 C27 La2 74.8(3) . .
C28 C27 La2 77.4(3) . .
C27 C28 C29 109.0(4) . .
C27 C28 La2 75.2(2) . .
C29 C28 La2 76.0(2) . .
C25 C29 C28 105.9(4) . .
C25 C29 Si4 126.5(3) . .
C28 C29 Si4 127.1(3) . .
C25 C29 La2 74.0(2) . .
C28 C29 La2 76.3(2) . .
Si4 C29 La2 121.67(19) . .
C38 C33 C34 118.0(4) . .
C38 C33 La2 75.6(3) . .
C34 C33 La2 79.7(3) . .
C38 C33 La1 71.1(2) . .
C34 C33 La1 69.4(2) . .
La2 C33 La1 114.60(17) . .
C35 C34 C33 118.3(4) . .
C35 C34 La1 76.4(3) . .
C33 C34 La1 79.4(3) . .
C35 C34 La2 71.1(2) . .
C33 C34 La2 69.2(2) . .
La1 C34 La2 114.36(16) . .
C36 C35 C34 122.6(4) . .
C36 C35 La2 72.4(2) . .
C34 C35 La2 78.2(3) . .
C36 C35 La1 77.9(3) . .
C34 C35 La1 72.2(3) . .
La2 C35 La1 115.66(17) . .
C35 C36 C37 118.5(4) . .
C35 C36 La2 76.0(3) . .
C37 C36 La2 79.3(3) . .
C35 C36 La1 71.5(3) . .
C37 C36 La1 69.3(2) . .
La2 C36 La1 114.44(17) . .
C38 C37 C36 117.8(4) . .
C38 C37 La1 75.6(2) . .
C36 C37 La1 79.6(3) . .
C38 C37 La2 71.1(2) . .
C36 C37 La2 69.5(2) . .
La1 C37 La2 114.61(16) . .
C33 C38 C37 122.5(4) . .
C33 C38 La2 72.6(2) . .
C37 C38 La2 77.9(2) . .
C33 C38 La1 78.0(3) . .
C37 C38 La1 72.7(2) . .
La2 C38 La1 116.36(17) . .
O6 K1 O2 91.59(11) . .
O6 K1 O3 126.43(11) . .
O2 K1 O3 137.39(11) . .
O6 K1 O1 127.97(11) . .
O2 K1 O1 60.28(10) . .
O3 K1 O1 99.98(11) . .
O6 K1 O5 60.24(10) . .
O2 K1 O5 115.99(11) . .
O3 K1 O5 100.98(10) . .
O1 K1 O5 91.98(10) . .
O6 K1 O4 102.55(11) . .
O2 K1 O4 98.19(10) . .
O3 K1 O4 58.99(10) . .
O1 K1 O4 122.79(10) . .
O5 K1 O4 140.83(11) . .
O6 K1 N1 118.98(11) . .
O2 K1 N1 121.55(11) . .
O3 K1 N1 60.31(11) . .
O1 K1 N1 61.74(10) . .
O5 K1 N1 59.30(10) . .
O4 K1 N1 118.77(11) . .
O6 K1 N2 62.03(11) . .
O2 K1 N2 58.30(10) . .
O3 K1 N2 119.00(11) . .
O1 K1 N2 117.96(11) . .
O5 K1 N2 121.74(11) . .
O4 K1 N2 60.44(11) . .
N1 K1 N2 178.96(12) . .
O9 K2 O9 60.56(18) . 2_665
O9 K2 O8 118.62(13) . .
O9 K2 O8 99.89(12) 2_665 .
O9 K2 O8 99.89(12) . 2_665
O9 K2 O8 118.62(13) 2_665 2_665
O8 K2 O8 135.73(17) . 2_665
O9 K2 O7 141.27(14) . 2_665
O9 K2 O7 99.34(13) 2_665 2_665
O8 K2 O7 96.19(12) . 2_665
O8 K2 O7 58.74(11) 2_665 2_665
O9 K2 O7 99.34(13) . .
O9 K2 O7 141.27(14) 2_665 .
O8 K2 O7 58.74(11) . .
O8 K2 O7 96.19(12) 2_665 .
O7 K2 O7 113.87(17) 2_665 .
O9 K2 N3 119.74(14) . 2_665
O9 K2 N3 60.65(13) 2_665 2_665
O8 K2 N3 61.22(12) . 2_665
O8 K2 N3 118.61(13) 2_665 2_665
O7 K2 N3 61.18(13) 2_665 2_665
O7 K2 N3 118.58(12) . 2_665
O9 K2 N3 60.65(13) . .
O9 K2 N3 119.75(14) 2_665 .
O8 K2 N3 118.61(13) . .
O8 K2 N3 61.22(12) 2_665 .
O7 K2 N3 118.58(12) 2_665 .
O7 K2 N3 61.17(13) . .
N3 K2 N3 179.6(2) 2_665 .
O11 K3 O11 137.95(16) . 2_565
O11 K3 O12 100.21(11) . 2_565
O11 K3 O12 116.54(12) 2_565 2_565
O11 K3 O12 116.54(11) . .
O11 K3 O12 100.21(11) 2_565 .
O12 K3 O12 59.12(19) 2_565 .
O11 K3 O10 58.93(10) . .
O11 K3 O10 96.25(11) 2_565 .
O12 K3 O10 143.14(12) 2_565 .
O12 K3 O10 100.78(12) . .
O11 K3 O10 96.25(11) . 2_565
O11 K3 O10 58.94(10) 2_565 2_565
O12 K3 O10 100.78(12) 2_565 2_565
O12 K3 O10 143.14(12) . 2_565
O10 K3 O10 110.85(16) . 2_565
O11 K3 N4 118.56(12) . .
O11 K3 N4 61.36(11) 2_565 .
O12 K3 N4 118.71(14) 2_565 .
O12 K3 N4 61.47(13) . .
O10 K3 N4 61.63(12) . .
O10 K3 N4 118.25(12) 2_565 .
O11 K3 N4 61.37(11) . 2_565
O11 K3 N4 118.56(12) 2_565 2_565
O12 K3 N4 61.47(13) 2_565 2_565
O12 K3 N4 118.71(14) . 2_565
O10 K3 N4 118.25(12) . 2_565
O10 K3 N4 61.63(12) 2_565 2_565
N4 K3 N4 179.8(2) . 2_565
C40 O1 C41 110.5(4) . .
C40 O1 K1 115.1(3) . .
C41 O1 K1 108.7(3) . .
C42 O2 C43 112.5(4) . .
C42 O2 K1 117.7(3) . .
C43 O2 K1 120.3(3) . .
C46 O3 C47 111.4(4) . .
C46 O3 K1 119.0(3) . .
C47 O3 K1 117.8(3) . .
C48 O4 C49 111.3(4) . .
C48 O4 K1 113.4(3) . .
C49 O4 K1 116.1(3) . .
C53 O5 C52 110.7(4) . .
C53 O5 K1 113.2(3) . .
C52 O5 K1 115.8(3) . .
C55 O6 C54 110.8(4) . .
C55 O6 K1 119.3(3) . .
C54 O6 K1 117.2(3) . .
C58 O7 C59 112.1(5) . .
C58 O7 K2 115.8(4) . .
C59 O7 K2 116.5(3) . .
C60 O8 C61 110.2(4) . .
C60 O8 K2 117.4(3) . .
C61 O8 K2 118.1(3) . .
C64 O9 C63 110.6(5) . .
C64 O9 K2 114.3(4) . .
C63 O9 K2 118.1(3) . .
C68 O10 C67 110.4(4) . .
C68 O10 K3 117.1(3) . .
C67 O10 K3 116.9(3) . .
C69 O11 C70 110.7(4) . .
C69 O11 K3 117.4(3) . .
C70 O11 K3 119.3(3) . .
C73 O12 C72 111.6(5) . .
C73 O12 K3 117.0(4) . .
C72 O12 K3 117.6(3) . .
C45 N1 C51 108.1(4) . .
C45 N1 C39 111.5(4) . .
C51 N1 C39 109.5(4) . .
C45 N1 K1 109.1(3) . .
C51 N1 K1 112.0(3) . .
C39 N1 K1 106.7(3) . .
C44 N2 C50 108.0(4) . .
C44 N2 C56 110.2(4) . .
C50 N2 C56 110.7(4) . .
C44 N2 K1 113.1(3) . .
C50 N2 K1 110.1(3) . .
C56 N2 K1 104.8(3) . .
C62 N3 C57 109.8(5) . .
C62 N3 C65 109.2(5) . .
C57 N3 C65 110.5(5) . .
C62 N3 K2 110.2(3) . .
C57 N3 K2 109.3(3) . .
C65 N3 K2 107.8(3) . .
C66 N4 C71 110.4(5) . .
C66 N4 C74 110.5(5) . .
C71 N4 C74 110.0(5) . .
C66 N4 K3 109.4(3) . .
C71 N4 K3 108.4(3) . .
C74 N4 K3 108.2(3) . .
N1 C39 C40 113.4(4) . .
O1 C40 C39 109.9(4) . .
O1 C41 C42 109.9(4) . .
O2 C42 C41 108.6(4) . .
O2 C43 C44 108.0(4) . .
N2 C44 C43 112.3(4) . .
N1 C45 C46 114.7(4) . .
O3 C46 C45 108.5(4) . .
O3 C47 C48 108.7(4) . .
O4 C48 C47 109.1(4) . .
O4 C49 C50 110.3(4) . .
N2 C50 C49 114.6(4) . .
N1 C51 C52 113.9(4) . .
O5 C52 C51 108.2(4) . .
O5 C53 C54 108.4(4) . .
O6 C54 C53 109.2(5) . .
O6 C55 C56 109.9(4) . .
N2 C56 C55 113.5(4) . .
N3 C57 C58 113.9(5) . .
O7 C58 C57 110.1(5) . .
O7 C59 C60 110.9(5) . .
O8 C60 C59 109.9(5) . .
O8 C61 C65 109.3(5) . 2_665
N3 C62 C63 113.5(5) . .
O9 C63 C62 109.0(5) . .
O9 C64 C64 110.7(7) . 2_665
N3 C65 C61 114.4(5) . 2_665
N4 C66 C67 114.1(5) . .
O10 C67 C66 109.5(5) . .
O10 C68 C69 109.7(5) . .
O11 C69 C68 108.9(5) . .
O11 C70 C74 109.5(4) . 2_565
N4 C71 C72 115.1(5) . .
O12 C72 C71 109.5(5) . .
O12 C73 C73 109.6(5) . 2_565
N4 C74 C70 114.5(5) . 2_565
C76 C75 C77 120.3(6) . 5_567
C75 C76 C77 119.4(5) . .
C75 C77 C76 120.2(5) 5_567 .
C81 O13 C78 105.7(7) . .
O13 C78 C79 108.4(8) . .
C78 C79 C80 101.8(9) . .
C81 C80 C79 103.9(9) . .
C80 C81 O13 111.8(8) . .

loop_
_geom_bond_atom_site_label_1
_geom_bond_atom_site_label_2
_geom_bond_distance
_geom_bond_site_symmetry_2
La1 Cnt1 2.692 .
La1 Cnt2 2.681 .
La2 Cnt3 2.687 .
La2 Cnt4 2.709 .
La1 C34 2.639(4) .
La1 C37 2.641(5) .
La1 C38 2.680(4) .
La1 C35 2.694(5) .
La1 C33 2.770(4) .
La1 C36 2.777(5) .
La1 C1 2.929(5) .
La1 C12 2.929(5) .
La1 C11 2.939(5) .
La1 C13 2.943(5) .
La1 C9 2.944(5) .
La1 C5 2.945(5) .
La1 C10 2.946(5) .
La1 C2 2.946(5) .
La1 C4 2.954(5) .
La1 C3 2.967(5) .
La2 C36 2.635(5) .
La2 C33 2.637(5) .
La2 C38 2.676(4) .
La2 C35 2.683(4) .
La2 C37 2.766(4) .
La2 C34 2.776(5) .
La2 C26 2.932(4) .
La2 C18 2.937(5) .
La2 C25 2.939(4) .
La2 C19 2.942(5) .
La2 C17 2.942(5) .
La2 C20 2.944(4) .
La2 C21 2.962(4) .
La2 C27 2.967(4) .
La2 C29 2.992(4) .
La2 C28 2.996(4) .
Si1 C6 1.832(8) .
Si1 C5 1.862(5) .
Si1 C8 1.868(6) .
Si1 C7 1.903(6) .
Si2 C13 1.852(5) .
Si2 C14 1.871(6) .
Si2 C16 1.872(6) .
Si2 C15 1.885(6) .
Si3 C21 1.850(5) .
Si3 C22 1.860(5) .
Si3 C23 1.865(5) .
Si3 C24 1.885(5) .
Si4 C29 1.850(5) .
Si4 C32 1.865(5) .
Si4 C30 1.870(6) .
Si4 C31 1.884(5) .
C1 C2 1.409(7) .
C1 C5 1.426(7) .
C2 C3 1.415(7) .
C3 C4 1.400(7) .
C4 C5 1.420(7) .
C9 C10 1.409(7) .
C9 C13 1.419(7) .
C10 C11 1.413(7) .
C11 C12 1.410(7) .
C12 C13 1.441(7) .
C17 C18 1.402(7) .
C17 C21 1.441(7) .
C18 C19 1.420(7) .
C19 C20 1.406(7) .
C20 C21 1.426(6) .
C25 C26 1.411(6) .
C25 C29 1.425(6) .
C26 C27 1.411(7) .
C27 C28 1.415(6) .
C28 C29 1.433(6) .
C33 C38 1.454(6) .
C33 C34 1.457(6) .
C34 C35 1.448(7) .
C35 C36 1.446(6) .
C36 C37 1.459(6) .
C37 C38 1.456(6) .
K1 O6 2.717(3) .
K1 O2 2.814(3) .
K1 O3 2.822(3) .
K1 O1 2.827(3) .
K1 O5 2.873(4) .
K1 O4 2.878(3) .
K1 N1 3.008(4) .
K1 N2 3.019(4) .
K2 O9 2.819(4) .
K2 O9 2.819(4) 2_665
K2 O8 2.831(4) .
K2 O8 2.831(4) 2_665
K2 O7 2.855(4) 2_665
K2 O7 2.855(4) .
K2 N3 2.962(4) 2_665
K2 N3 2.962(4) .
K3 O11 2.826(3) .
K3 O11 2.827(3) 2_565
K3 O12 2.833(4) 2_565
K3 O12 2.833(4) .
K3 O10 2.836(4) .
K3 O10 2.837(4) 2_565
K3 N4 2.917(4) .
K3 N4 2.917(4) 2_565
O1 C40 1.427(6) .
O1 C41 1.428(6) .
O2 C42 1.424(6) .
O2 C43 1.426(6) .
O3 C46 1.422(7) .
O3 C47 1.426(6) .
O4 C48 1.424(6) .
O4 C49 1.430(6) .
O5 C53 1.423(6) .
O5 C52 1.428(6) .
O6 C55 1.423(6) .
O6 C54 1.425(6) .
O7 C58 1.416(7) .
O7 C59 1.423(7) .
O8 C60 1.412(7) .
O8 C61 1.431(7) .
O9 C64 1.402(9) .
O9 C63 1.436(7) .
O10 C68 1.426(7) .
O10 C67 1.430(7) .
O11 C69 1.425(6) .
O11 C70 1.428(6) .
O12 C73 1.409(8) .
O12 C72 1.441(7) .
N1 C45 1.465(7) .
N1 C51 1.470(6) .
N1 C39 1.473(6) .
N2 C44 1.472(6) .
N2 C50 1.477(7) .
N2 C56 1.479(6) .
N3 C62 1.462(7) .
N3 C57 1.469(8) .
N3 C65 1.476(8) .
N4 C66 1.466(8) .
N4 C71 1.468(7) .
N4 C74 1.475(7) .
C39 C40 1.509(8) .
C41 C42 1.497(7) .
C43 C44 1.508(7) .
C45 C46 1.516(8) .
C47 C48 1.490(8) .
C49 C50 1.506(8) .
C51 C52 1.504(7) .
C53 C54 1.499(7) .
C55 C56 1.508(8) .
C57 C58 1.509(9) .
C59 C60 1.475(9) .
C61 C65 1.501(8) 2_665
C62 C63 1.512(10) .
C64 C64 1.496(14) 2_665
C65 C61 1.501(8) 2_665
C66 C67 1.515(9) .
C68 C69 1.497(8) .
C70 C74 1.511(8) 2_565
C71 C72 1.484(10) .
C73 C73 1.517(14) 2_565
C74 C70 1.510(8) 2_565
C75 C76 1.379(8) .
C75 C77 1.385(8) 5_567
C76 C77 1.391(8) .
C77 C75 1.385(8) 5_567
O13 C81 1.447(11) .
O13 C78 1.460(12) .
C78 C79 1.508(14) .
C79 C80 1.651(15) .
C80 C81 1.446(13) .
